data_4346483
loop_
_publ_author_name
'M\"akel\"a, Toni'
'Kalenius, Elina'
'Rissanen, Kari'

_publ_section_title
;
 Cooperatively enhanced ion pair binding with a hybrid receptor.
;
_journal_issue 18
_journal_name_full 'Inorganic chemistry'
_journal_page_first 9154
_journal_page_last 9165
_journal_paper_doi 10.1021/acs.inorgchem.5b01577
_journal_volume 54
_journal_year 2015
_chemical_formula_moiety 'C30 H34 I K N6 O12'
_chemical_formula_sum 'C30 H34 I K N6 O12'
_chemical_formula_weight 836.63
_space_group_crystal_system monoclinic
_space_group_IT_number 14
_space_group_name_Hall '-P 2ybc'
_space_group_name_H-M_alt 'P 1 21/c 1'
_atom_sites_solution_hydrogens geom
_atom_sites_solution_primary heavy
_audit_creation_date 2015-01-22
_audit_creation_method
;
Olex2 1.2
(compiled 2014.06.27 svn.r2953 for OlexSys, GUI svn.r4855)
;
_cell_angle_alpha 90
_cell_angle_beta 97.8110(11)
_cell_angle_gamma 90
_cell_formula_units_Z 4
_cell_length_a 11.79438(14)
_cell_length_b 8.89906(10)
_cell_length_c 32.8978(4)
_cell_measurement_reflns_used 7325
_cell_measurement_temperature 123.01(10)
_cell_measurement_theta_max 75.4320
_cell_measurement_theta_min 3.7760
_cell_volume 3420.88(7)
_computing_cell_refinement
;
CrysAlisPro, Agilent Technologies,
Version 1.171.36.28 (release 01-02-2013 CrysAlis171 .NET)
(compiled Feb  1 2013,16:14:44)
;
_computing_data_collection
;
CrysAlisPro, Agilent Technologies,
Version 1.171.36.28 (release 01-02-2013 CrysAlis171 .NET)
(compiled Feb  1 2013,16:14:44)
;
_computing_data_reduction
;
CrysAlisPro, Agilent Technologies,
Version 1.171.36.28 (release 01-02-2013 CrysAlis171 .NET)
(compiled Feb  1 2013,16:14:44)
;
_computing_molecular_graphics 'Olex2 (Dolomanov et al., 2009)'
_computing_publication_material 'Olex2 (Dolomanov et al., 2009)'
_computing_structure_refinement 'ShelXL (Sheldrick, 2008)'
_computing_structure_solution 'ShelXS (Sheldrick, 2008)'
_diffrn_ambient_temperature 123.01(10)
_diffrn_detector_area_resol_mean 10.3953
_diffrn_measured_fraction_theta_full 0.990
_diffrn_measured_fraction_theta_max 0.990
_diffrn_measurement_details
;
#__ type_ start__ end____ width___ exp.time_
  1 omega -109.00  -14.00   1.0000    2.0000
omega____ theta____ kappa____ phi______ frames
    -      -41.6176  -77.0000   30.0000 95

#__ type_ start__ end____ width___ exp.time_
  2 omega  -90.00  -12.00   1.0000    2.0000
omega____ theta____ kappa____ phi______ frames
    -      -41.6176  125.0000  120.0000 78

#__ type_ start__ end____ width___ exp.time_
  3 omega -138.00  -81.00   1.0000    6.0000
omega____ theta____ kappa____ phi______ frames
    -      -55.5000  -94.0000  120.0000 57

#__ type_ start__ end____ width___ exp.time_
  4 omega   84.00  178.00   1.0000    6.0000
omega____ theta____ kappa____ phi______ frames
    -      112.0000   30.0000  -60.0000 94

#__ type_ start__ end____ width___ exp.time_
  5 omega   39.00   99.00   1.0000    6.0000
omega____ theta____ kappa____ phi______ frames
    -      112.0000  -45.0000   30.0000 60

#__ type_ start__ end____ width___ exp.time_
  6 omega  100.00  178.00   1.0000    6.0000
omega____ theta____ kappa____ phi______ frames
    -      112.0000  111.0000  120.0000 78

#__ type_ start__ end____ width___ exp.time_
  7 omega   29.00  105.00   1.0000    6.0000
omega____ theta____ kappa____ phi______ frames
    -      112.0000  -94.0000 -180.0000 76

#__ type_ start__ end____ width___ exp.time_
  8 omega   36.00  116.00   1.0000    6.0000
omega____ theta____ kappa____ phi______ frames
    -      112.0000 -111.0000   60.0000 80
;
_diffrn_measurement_device_type 'SuperNova, Dual, Cu at zero, Atlas'
_diffrn_measurement_method '\w scans'
_diffrn_orient_matrix_UB_11 0.0381150000
_diffrn_orient_matrix_UB_12 0.0190539000
_diffrn_orient_matrix_UB_13 0.0463907000
_diffrn_orient_matrix_UB_21 -0.0052350000
_diffrn_orient_matrix_UB_22 0.1720705000
_diffrn_orient_matrix_UB_23 -0.0051243000
_diffrn_orient_matrix_UB_31 -0.1260499000
_diffrn_orient_matrix_UB_32 -0.0014536000
_diffrn_orient_matrix_UB_33 0.0075459000
_diffrn_radiation_monochromator mirror
_diffrn_radiation_type CuK\a
_diffrn_radiation_wavelength 1.54184
_diffrn_reflns_av_R_equivalents 0.0299
_diffrn_reflns_av_unetI/netI 0.0386
_diffrn_reflns_Laue_measured_fraction_full 0.971
_diffrn_reflns_Laue_measured_fraction_max 0.990
_diffrn_reflns_limit_h_max 10
_diffrn_reflns_limit_h_min -14
_diffrn_reflns_limit_k_max 10
_diffrn_reflns_limit_k_min -8
_diffrn_reflns_limit_l_max 39
_diffrn_reflns_limit_l_min -36
_diffrn_reflns_number 11408
_diffrn_reflns_point_group_measured_fraction_full 0.971
_diffrn_reflns_point_group_measured_fraction_max 0.990
_diffrn_reflns_theta_full 67.684
_diffrn_reflns_theta_max 66.745
_diffrn_reflns_theta_min 3.783
_diffrn_source 'SuperNova (Cu) X-ray Source'
_exptl_absorpt_coefficient_mu 9.063
_exptl_absorpt_correction_T_max 0.811
_exptl_absorpt_correction_T_min 0.226
_exptl_absorpt_correction_type analytical
_exptl_absorpt_process_details
;
CrysAlisPro, Agilent Technologies,
Version 1.171.36.28 (release 01-02-2013 CrysAlis171 .NET)
(compiled Feb  1 2013,16:14:44)
Analytical numeric absorption correction using a multifaceted crystal
			model based on expressions derived by R.C. Clark & J.S. Reid.
(Clark, R. C. & Reid, J. S. (1995). Acta Cryst. A51, 887-897)
;
_exptl_crystal_colour yellow
_exptl_crystal_colour_primary yellow
_exptl_crystal_density_diffrn 1.624
_exptl_crystal_description plate
_exptl_crystal_F_000 1696
_exptl_crystal_recrystallization_method 'Diffusion of diethyl ether into MeOH/acetone solution'
_exptl_crystal_size_max 0.4686
_exptl_crystal_size_mid 0.1189
_exptl_crystal_size_min 0.0232
_refine_diff_density_max 0.731
_refine_diff_density_min -0.484
_refine_diff_density_rms 0.078
_refine_ls_extinction_method none
_refine_ls_goodness_of_fit_ref 1.044
_refine_ls_hydrogen_treatment constr
_refine_ls_matrix_type full
_refine_ls_number_parameters 451
_refine_ls_number_reflns 6011
_refine_ls_number_restraints 0
_refine_ls_restrained_S_all 1.044
_refine_ls_R_factor_all 0.0337
_refine_ls_R_factor_gt 0.0311
_refine_ls_shift/su_max 0.002
_refine_ls_shift/su_mean 0.000
_refine_ls_structure_factor_coef Fsqd
_refine_ls_weighting_details 'w=1/[\s^2^(Fo^2^)+(0.0452P)^2^+1.6499P] where P=(Fo^2^+2Fc^2^)/3'
_refine_ls_weighting_scheme calc
_refine_ls_wR_factor_gt 0.0819
_refine_ls_wR_factor_ref 0.0848
_reflns_Friedel_coverage 0.000
_reflns_number_gt 5566
_reflns_number_total 6011
_reflns_threshold_expression 'I > 2\s(I)'
_cod_data_source_file ic5b01577_si_013.cif
_cod_data_source_block R1-KI
_cod_database_code 4346483
_shelxl_version_number 2013-4
_chemical_oxdiff_formula 'C30 H34 N6 O12 K1 I1'
_shelx_space_group_comment
;
The symmetry employed for this shelxl refinement is uniquely defined
by the following loop, which should always be used as a source of
symmetry information in preference to the above space-group names.
They are only intended as comments.
;
_reflns_odcompleteness_completeness 98.59
_reflns_odcompleteness_iscentric 1
_reflns_odcompleteness_theta 69.95
_olex2_refinement_description
;
1. Fixed Uiso
 At 1.2 times of:
  All C(H) groups, All C(H,H) groups, All N(H) groups
2.a Secondary CH2 refined with riding coordinates:
 C21(H21A,H21B), C22(H22A,H22B), C23(H23A,H23B), C24(H24A,H24B), C25(H25A,
 H25B), C26(H26A,H26B), C27(H27A,H27B), C28(H28A,H28B), C29(H29A,H29B),
 C30(H30A,H30B)
2.b Aromatic/amide H refined with riding coordinates:
 N1(H1), N2(H2), N3(H3), N4(H4), C3(H3A), C4(H4A), C6(H6), C7(H7), C10(H10),
 C11(H11), C13(H13), C14(H14), C17(H17), C20(H20)
;
_olex2_submission_special_instructions 'No special instructions were received'

loop_
_space_group_symop_operation_xyz
'x, y, z'
'-x, y+1/2, -z+1/2'
'-x, -y, -z'
'x, -y-1/2, z-1/2'

loop_
_atom_site_label
_atom_site_type_symbol
_atom_site_fract_x
_atom_site_fract_y
_atom_site_fract_z
_atom_site_U_iso_or_equiv
_atom_site_adp_type
_atom_site_occupancy
_atom_site_site_symmetry_order
_atom_site_calc_flag
_atom_site_refinement_flags_posn
I1 I -0.25469(2) 0.42859(2) 0.69299(2) 0.02893(8) Uani 1 1 d .
K1 K -0.12831(5) 0.66331(7) 0.62556(2) 0.02846(14) Uani 1 1 d .
O1 O 0.3951(2) 0.3573(3) 0.57382(7) 0.0446(6) Uani 1 1 d .
O2 O 0.51766(16) 0.7512(2) 0.73398(6) 0.0240(4) Uani 1 1 d .
O3 O 0.7138(3) 0.0346(4) 0.44428(10) 0.0689(9) Uani 1 1 d .
O4 O 0.8752(2) 0.0106(3) 0.48284(9) 0.0493(6) Uani 1 1 d .
O5 O 1.0007(2) 0.8999(3) 0.86260(9) 0.0448(6) Uani 1 1 d .
O6 O 0.9559(2) 0.7685(3) 0.91312(8) 0.0517(7) Uani 1 1 d .
O7 O 0.09150(16) 0.6940(2) 0.59443(6) 0.0283(4) Uani 1 1 d .
O8 O -0.10953(18) 0.6204(3) 0.53965(6) 0.0332(5) Uani 1 1 d .
O9 O -0.32759(19) 0.6047(3) 0.56859(7) 0.0374(5) Uani 1 1 d .
O10 O -0.32072(17) 0.8495(2) 0.62714(7) 0.0328(5) Uani 1 1 d .
O11 O -0.12908(17) 0.8814(2) 0.68957(7) 0.0295(4) Uani 1 1 d .
O12 O 0.08056(16) 0.7906(2) 0.66735(6) 0.0277(4) Uani 1 1 d .
N1 N 0.4500(2) 0.4300(3) 0.64041(7) 0.0260(5) Uani 1 1 d .
H1 H 0.5026 0.4171 0.6609 0.031 Uiso 1 1 calc R
N2 N 0.5705(2) 0.2869(3) 0.60741(8) 0.0296(5) Uani 1 1 d .
H2 H 0.6098 0.2808 0.6314 0.036 Uiso 1 1 calc R
N3 N 0.43321(19) 0.5232(2) 0.71954(7) 0.0217(4) Uani 1 1 d .
H3 H 0.4352 0.4291 0.7256 0.026 Uiso 1 1 calc R
N4 N 0.57307(19) 0.5479(3) 0.77455(7) 0.0220(5) Uani 1 1 d .
H4 H 0.5541 0.4582 0.7806 0.026 Uiso 1 1 calc R
N5 N 0.7743(3) 0.0457(3) 0.47744(9) 0.0412(7) Uani 1 1 d .
N6 N 0.9419(2) 0.8055(3) 0.87687(8) 0.0342(6) Uani 1 1 d .
C1 C 0.4652(2) 0.3589(3) 0.60445(9) 0.0287(6) Uani 1 1 d .
C2 C 0.6175(3) 0.2236(3) 0.57480(9) 0.0294(6) Uani 1 1 d .
C3 C 0.5520(3) 0.1792(4) 0.53856(10) 0.0373(7) Uani 1 1 d .
H3A H 0.4727 0.1875 0.5355 0.045 Uiso 1 1 calc R
C4 C 0.6058(3) 0.1225(4) 0.50694(11) 0.0400(7) Uani 1 1 d .
H4A H 0.5628 0.0960 0.4822 0.048 Uiso 1 1 calc R
C5 C 0.7211(3) 0.1055(4) 0.51199(11) 0.0345(7) Uani 1 1 d .
C6 C 0.7891(3) 0.1436(4) 0.54789(10) 0.0350(7) Uani 1 1 d .
H6 H 0.8678 0.1284 0.5510 0.042 Uiso 1 1 calc R
C7 C 0.7365(3) 0.2054(4) 0.57917(10) 0.0336(7) Uani 1 1 d .
H7 H 0.7808 0.2352 0.6034 0.040 Uiso 1 1 calc R
C8 C 0.5091(2) 0.6163(3) 0.74200(8) 0.0197(5) Uani 1 1 d .
C9 C 0.6672(2) 0.6126(3) 0.79890(8) 0.0212(5) Uani 1 1 d .
C10 C 0.7393(2) 0.7162(3) 0.78323(8) 0.0237(5) Uani 1 1 d .
H10 H 0.7262 0.7430 0.7557 0.028 Uiso 1 1 calc R
C11 C 0.8301(2) 0.7790(3) 0.80871(9) 0.0253(6) Uani 1 1 d .
H11 H 0.8777 0.8491 0.7986 0.030 Uiso 1 1 calc R
C12 C 0.8489(2) 0.7358(3) 0.84943(9) 0.0265(6) Uani 1 1 d .
C13 C 0.7821(3) 0.6283(4) 0.86529(9) 0.0316(6) Uani 1 1 d .
H13 H 0.7981 0.5979 0.8925 0.038 Uiso 1 1 calc R
C14 C 0.6912(3) 0.5672(3) 0.83981(9) 0.0276(6) Uani 1 1 d .
H14 H 0.6454 0.4950 0.8500 0.033 Uiso 1 1 calc R
C15 C 0.3567(2) 0.5222(3) 0.64698(8) 0.0231(5) Uani 1 1 d .
C16 C 0.3509(2) 0.5728(3) 0.68664(8) 0.0216(5) Uani 1 1 d .
C17 C 0.2602(2) 0.6651(3) 0.69449(8) 0.0236(6) Uani 1 1 d .
H17 H 0.2573 0.7004 0.7209 0.028 Uiso 1 1 calc R
C18 C 0.1750(2) 0.7041(3) 0.66317(9) 0.0241(5) Uani 1 1 d .
C19 C 0.1807(2) 0.6517(3) 0.62323(8) 0.0238(5) Uani 1 1 d .
C20 C 0.2707(2) 0.5628(3) 0.61516(9) 0.0253(6) Uani 1 1 d .
H20 H 0.2744 0.5296 0.5886 0.030 Uiso 1 1 calc R
C21 C 0.0923(2) 0.6382(4) 0.55354(9) 0.0303(6) Uani 1 1 d .
H21A H 0.0926 0.5292 0.5536 0.036 Uiso 1 1 calc R
H21B H 0.1603 0.6729 0.5427 0.036 Uiso 1 1 calc R
C22 C -0.0135(3) 0.6959(4) 0.52739(9) 0.0324(6) Uani 1 1 d .
H22A H -0.0207 0.8034 0.5311 0.039 Uiso 1 1 calc R
H22B H -0.0090 0.6764 0.4986 0.039 Uiso 1 1 calc R
C23 C -0.2134(3) 0.6596(4) 0.51447(9) 0.0325(6) Uani 1 1 d .
H23A H -0.2073 0.6392 0.4859 0.039 Uiso 1 1 calc R
H23B H -0.2295 0.7657 0.5173 0.039 Uiso 1 1 calc R
C24 C -0.3068(3) 0.5667(4) 0.52829(11) 0.0363(7) Uani 1 1 d .
H24A H -0.3766 0.5811 0.5094 0.044 Uiso 1 1 calc R
H24B H -0.2861 0.4614 0.5276 0.044 Uiso 1 1 calc R
C25 C -0.4123(3) 0.7186(4) 0.56807(12) 0.0430(8) Uani 1 1 d .
H25A H -0.4855 0.6797 0.5554 0.052 Uiso 1 1 calc R
H25B H -0.3921 0.8029 0.5518 0.052 Uiso 1 1 calc R
C26 C -0.4223(3) 0.7708(4) 0.61061(11) 0.0435(8) Uani 1 1 d .
H26A H -0.4880 0.8366 0.6101 0.052 Uiso 1 1 calc R
H26B H -0.4335 0.6850 0.6278 0.052 Uiso 1 1 calc R
C27 C -0.3294(3) 0.9059(4) 0.66693(11) 0.0393(8) Uani 1 1 d .
H27A H -0.3428 0.8235 0.6850 0.047 Uiso 1 1 calc R
H27B H -0.3937 0.9745 0.6656 0.047 Uiso 1 1 calc R
C28 C -0.2219(3) 0.9858(4) 0.68365(11) 0.0382(7) Uani 1 1 d .
H28A H -0.2055 1.0639 0.6647 0.046 Uiso 1 1 calc R
H28B H -0.2312 1.0329 0.7096 0.046 Uiso 1 1 calc R
C29 C -0.0250(3) 0.9561(4) 0.70401(10) 0.0332(7) Uani 1 1 d .
H29A H -0.0299 1.0010 0.7306 0.040 Uiso 1 1 calc R
H29B H -0.0113 1.0356 0.6851 0.040 Uiso 1 1 calc R
C30 C 0.0718(3) 0.8452(3) 0.70758(9) 0.0302(6) Uani 1 1 d .
H30A H 0.1427 0.8935 0.7191 0.036 Uiso 1 1 calc R
H30B H 0.0569 0.7629 0.7254 0.036 Uiso 1 1 calc R

loop_
_atom_site_aniso_label
_atom_site_aniso_U_11
_atom_site_aniso_U_22
_atom_site_aniso_U_33
_atom_site_aniso_U_23
_atom_site_aniso_U_13
_atom_site_aniso_U_12
I1 0.02839(11) 0.03318(12) 0.02378(11) 0.00012(7) -0.00168(7) 0.00179(7)
K1 0.0241(3) 0.0326(3) 0.0278(3) 0.0007(2) 0.0002(2) 0.0029(2)
O1 0.0375(12) 0.0632(16) 0.0296(11) -0.0142(11) -0.0083(10) 0.0164(12)
O2 0.0249(9) 0.0185(9) 0.0266(9) 0.0001(8) -0.0030(8) -0.0002(7)
O3 0.0564(17) 0.101(2) 0.0492(17) -0.0297(17) 0.0086(14) 0.0109(17)
O4 0.0445(14) 0.0447(14) 0.0636(17) 0.0064(13) 0.0251(13) 0.0088(11)
O5 0.0291(11) 0.0471(13) 0.0567(15) -0.0083(12) 0.0009(11) -0.0157(11)
O6 0.0493(15) 0.0614(17) 0.0378(14) -0.0049(12) -0.0181(11) -0.0087(13)
O7 0.0241(10) 0.0377(11) 0.0214(9) -0.0007(8) -0.0034(8) 0.0040(8)
O8 0.0268(10) 0.0404(12) 0.0296(11) 0.0066(9) -0.0066(8) 0.0011(9)
O9 0.0318(11) 0.0425(12) 0.0368(12) 0.0074(10) 0.0011(9) 0.0009(10)
O10 0.0243(10) 0.0357(11) 0.0390(11) 0.0072(9) 0.0061(9) 0.0017(9)
O11 0.0271(10) 0.0243(10) 0.0373(11) 0.0012(9) 0.0045(9) 0.0030(8)
O12 0.0243(9) 0.0326(11) 0.0248(10) -0.0048(8) -0.0012(8) 0.0049(8)
N1 0.0237(11) 0.0319(13) 0.0205(11) -0.0015(9) -0.0034(9) 0.0034(9)
N2 0.0294(12) 0.0338(13) 0.0239(11) -0.0038(10) -0.0031(10) 0.0040(10)
N3 0.0258(11) 0.0164(10) 0.0210(11) 0.0009(9) -0.0043(9) -0.0020(9)
N4 0.0236(11) 0.0194(11) 0.0214(11) 0.0011(9) -0.0023(9) -0.0026(9)
N5 0.0469(17) 0.0378(15) 0.0405(17) -0.0024(13) 0.0113(14) 0.0035(13)
N6 0.0266(12) 0.0358(14) 0.0375(14) -0.0080(12) -0.0053(11) 0.0030(11)
C1 0.0275(14) 0.0325(15) 0.0250(14) -0.0026(12) 0.0000(11) -0.0002(12)
C2 0.0344(15) 0.0262(14) 0.0272(14) -0.0023(12) 0.0027(12) 0.0017(12)
C3 0.0301(15) 0.0455(19) 0.0349(16) -0.0114(14) -0.0002(13) 0.0040(14)
C4 0.0432(18) 0.0422(18) 0.0328(16) -0.0094(14) -0.0008(14) 0.0052(15)
C5 0.0362(16) 0.0295(15) 0.0390(17) -0.0011(14) 0.0099(14) 0.0009(13)
C6 0.0309(15) 0.0346(16) 0.0399(17) 0.0048(14) 0.0059(13) 0.0034(13)
C7 0.0320(15) 0.0344(16) 0.0326(15) 0.0018(13) -0.0020(12) 0.0014(13)
C8 0.0186(12) 0.0225(13) 0.0175(12) -0.0020(10) 0.0010(10) 0.0008(10)
C9 0.0208(12) 0.0200(12) 0.0220(12) -0.0038(10) -0.0002(10) 0.0012(10)
C10 0.0246(13) 0.0245(13) 0.0214(12) 0.0025(11) 0.0013(10) 0.0013(11)
C11 0.0213(13) 0.0210(13) 0.0332(14) 0.0003(11) 0.0017(11) -0.0006(11)
C12 0.0208(13) 0.0280(14) 0.0295(14) -0.0063(12) -0.0012(11) 0.0018(11)
C13 0.0302(15) 0.0416(17) 0.0212(13) 0.0029(13) -0.0032(11) -0.0027(13)
C14 0.0261(14) 0.0330(16) 0.0228(14) 0.0036(11) 0.0006(11) -0.0045(11)
C15 0.0211(12) 0.0236(13) 0.0242(13) 0.0000(11) 0.0013(10) -0.0046(11)
C16 0.0214(13) 0.0205(13) 0.0215(13) 0.0017(10) -0.0020(11) -0.0041(10)
C17 0.0247(13) 0.0250(14) 0.0198(13) -0.0012(10) -0.0014(10) -0.0037(11)
C18 0.0229(13) 0.0233(13) 0.0253(13) -0.0009(11) 0.0005(11) -0.0011(11)
C19 0.0220(13) 0.0265(14) 0.0211(12) 0.0021(11) -0.0030(10) -0.0005(11)
C20 0.0223(13) 0.0329(15) 0.0202(13) -0.0012(11) 0.0010(11) -0.0018(11)
C21 0.0261(14) 0.0434(17) 0.0202(13) 0.0004(12) -0.0012(11) 0.0034(13)
C22 0.0279(15) 0.0422(17) 0.0248(14) 0.0056(13) -0.0046(12) -0.0002(13)
C23 0.0286(15) 0.0400(17) 0.0258(14) 0.0020(13) -0.0072(12) 0.0058(13)
C24 0.0322(16) 0.0383(18) 0.0355(17) 0.0008(13) -0.0063(14) -0.0017(13)
C25 0.0308(16) 0.049(2) 0.0475(19) 0.0053(16) -0.0013(14) 0.0025(15)
C26 0.0250(15) 0.058(2) 0.0468(19) 0.0095(17) 0.0036(14) -0.0011(15)
C27 0.0296(16) 0.052(2) 0.0379(17) 0.0095(15) 0.0087(14) 0.0090(14)
C28 0.0384(17) 0.0361(17) 0.0409(17) 0.0010(14) 0.0082(14) 0.0154(14)
C29 0.0337(16) 0.0299(15) 0.0361(16) -0.0084(13) 0.0059(13) -0.0006(13)
C30 0.0294(14) 0.0334(15) 0.0262(14) -0.0074(12) -0.0016(11) 0.0015(12)

loop_
_atom_type_symbol
_atom_type_description
_atom_type_scat_dispersion_real
_atom_type_scat_dispersion_imag
_atom_type_scat_source
C C 0.0181 0.0091 'International Tables Vol C Tables 4.2.6.8 and 6.1.1.4'
H H 0.0000 0.0000 'International Tables Vol C Tables 4.2.6.8 and 6.1.1.4'
I I -0.3257 6.8362 'International Tables Vol C Tables 4.2.6.8 and 6.1.1.4'
K K 0.3868 1.0657 'International Tables Vol C Tables 4.2.6.8 and 6.1.1.4'
N N 0.0311 0.0180 'International Tables Vol C Tables 4.2.6.8 and 6.1.1.4'
O O 0.0492 0.0322 'International Tables Vol C Tables 4.2.6.8 and 6.1.1.4'

loop_
_exptl_crystal_face_index_h
_exptl_crystal_face_index_k
_exptl_crystal_face_index_l
_exptl_crystal_face_perp_dist
_exptl_oxdiff_crystal_face_indexfrac_h
_exptl_oxdiff_crystal_face_indexfrac_k
_exptl_oxdiff_crystal_face_indexfrac_l
_exptl_oxdiff_crystal_face_x
_exptl_oxdiff_crystal_face_y
_exptl_oxdiff_crystal_face_z
-8 0 6 0.0541 -8.0001 -0.0000 6.0006 -0.0266 0.0111 1.0537
8 0 -6 0.0607 8.0001 0.0000 -6.0006 0.0266 -0.0111 -1.0537
0 6 -4 0.2328 -0.0000 6.0000 -4.0001 -0.0712 1.0529 -0.0389
0 -6 4 0.2328 0.0000 -6.0000 4.0001 0.0712 -1.0529 0.0389
0 -1 -21 0.0116 0.0000 -1.0000 -20.9996 -0.9932 -0.0645 -0.1570
0 1 21 0.0116 -0.0000 1.0000 20.9996 0.9932 0.0645 0.1570

loop_
_geom_angle_atom_site_label_1
_geom_angle_atom_site_label_2
_geom_angle_atom_site_label_3
_geom_angle
_geom_angle_site_symmetry_1
_geom_angle_site_symmetry_3
O5 K1 I1 71.32(6) 2_646 .
O5 K1 O7 68.89(7) 2_646 .
O5 K1 O8 85.06(7) 2_646 .
O5 K1 O9 108.67(8) 2_646 .
O5 K1 O10 156.12(7) 2_646 .
O5 K1 O11 121.55(7) 2_646 .
O5 K1 O12 81.57(7) 2_646 .
O7 K1 I1 138.30(4) . .
O8 K1 I1 129.26(5) . .
O8 K1 O7 58.73(6) . .
O9 K1 I1 85.63(5) . .
O9 K1 O7 118.54(6) . .
O9 K1 O8 59.89(6) . .
O9 K1 O11 121.53(7) . .
O9 K1 O12 163.83(7) . .
O10 K1 I1 85.77(5) . .
O10 K1 O7 134.90(6) . .
O10 K1 O8 105.35(6) . .
O10 K1 O9 61.62(7) . .
O10 K1 O11 60.32(6) . .
O10 K1 O12 113.49(6) . .
O11 K1 I1 83.97(4) . .
O11 K1 O7 106.58(6) . .
O11 K1 O8 144.75(7) . .
O11 K1 O12 58.10(6) . .
O12 K1 I1 109.87(4) . .
O12 K1 O7 52.44(6) . .
O12 K1 O8 110.11(6) . .
N6 O5 K1 148.1(2) . 2_656
C19 O7 K1 111.46(16) . .
C19 O7 C21 116.8(2) . .
C21 O7 K1 114.52(16) . .
C22 O8 K1 112.65(17) . .
C22 O8 C23 112.0(2) . .
C23 O8 K1 111.21(17) . .
C24 O9 K1 115.22(18) . .
C24 O9 C25 111.6(3) . .
C25 O9 K1 113.1(2) . .
C26 O10 K1 109.92(19) . .
C27 O10 K1 112.61(17) . .
C27 O10 C26 111.3(3) . .
C28 O11 K1 114.81(18) . .
C29 O11 K1 118.30(17) . .
C29 O11 C28 110.6(2) . .
C18 O12 K1 112.55(15) . .
C18 O12 C30 116.4(2) . .
C30 O12 K1 114.28(16) . .
C1 N1 C15 126.5(2) . .
C1 N2 C2 125.4(3) . .
C8 N3 C16 123.7(2) . .
C8 N4 C9 125.1(2) . .
O3 N5 C5 117.4(3) . .
O4 N5 O3 123.3(3) . .
O4 N5 C5 119.3(3) . .
O5 N6 O6 123.3(3) . .
O5 N6 C12 118.1(3) . .
O6 N6 C12 118.5(3) . .
O1 C1 N1 124.5(3) . .
O1 C1 N2 123.7(3) . .
N1 C1 N2 111.8(2) . .
N2 C2 C7 117.8(3) . .
C3 C2 N2 122.9(3) . .
C3 C2 C7 119.3(3) . .
C4 C3 C2 119.4(3) . .
C5 C4 C3 120.2(3) . .
C4 C5 N5 118.1(3) . .
C4 C5 C6 122.4(3) . .
C6 C5 N5 119.5(3) . .
C5 C6 C7 117.9(3) . .
C6 C7 C2 120.9(3) . .
O2 C8 N3 122.8(2) . .
O2 C8 N4 123.2(2) . .
N3 C8 N4 114.0(2) . .
C10 C9 N4 122.3(2) . .
C14 C9 N4 118.3(2) . .
C14 C9 C10 119.4(2) . .
C11 C10 C9 120.1(3) . .
C12 C11 C10 118.9(3) . .
C11 C12 N6 119.3(3) . .
C11 C12 C13 122.1(3) . .
C13 C12 N6 118.6(3) . .
C14 C13 C12 118.6(3) . .
C13 C14 C9 120.7(3) . .
C16 C15 N1 118.1(2) . .
C16 C15 C20 119.6(3) . .
C20 C15 N1 122.3(3) . .
C15 C16 N3 119.8(2) . .
C15 C16 C17 120.0(2) . .
C17 C16 N3 120.1(2) . .
C18 C17 C16 120.4(3) . .
O12 C18 C17 125.6(3) . .
O12 C18 C19 114.9(2) . .
C17 C18 C19 119.4(3) . .
O7 C19 C18 115.2(2) . .
O7 C19 C20 124.3(3) . .
C20 C19 C18 120.5(3) . .
C19 C20 C15 120.1(3) . .
O7 C21 C22 107.9(2) . .
O8 C22 C21 107.9(2) . .
O8 C23 C24 107.4(2) . .
O9 C24 C23 112.3(3) . .
O9 C25 C26 110.8(3) . .
O10 C26 C25 109.8(3) . .
O10 C27 C28 110.2(3) . .
O11 C28 C27 109.7(3) . .
O11 C29 C30 109.4(2) . .
O12 C30 C29 107.6(2) . .

loop_
_geom_bond_atom_site_label_1
_geom_bond_atom_site_label_2
_geom_bond_distance
_geom_bond_site_symmetry_2
I1 K1 3.5220(6) .
K1 O5 2.784(2) 2_646
K1 O7 2.927(2) .
K1 O8 2.890(2) .
K1 O9 2.848(2) .
K1 O10 2.816(2) .
K1 O11 2.864(2) .
K1 O12 2.885(2) .
O1 C1 1.213(4) .
O2 C8 1.236(3) .
O3 N5 1.224(4) .
O4 N5 1.220(4) .
O5 K1 2.784(2) 2_656
O5 N6 1.223(4) .
O6 N6 1.227(4) .
O7 C19 1.369(3) .
O7 C21 1.435(3) .
O8 C22 1.421(4) .
O8 C23 1.426(3) .
O9 C24 1.421(4) .
O9 C25 1.422(4) .
O10 C26 1.430(4) .
O10 C27 1.419(4) .
O11 C28 1.429(4) .
O11 C29 1.421(4) .
O12 C18 1.376(3) .
O12 C30 1.427(3) .
N1 C1 1.374(4) .
N1 C15 1.413(4) .
N2 C1 1.389(4) .
N2 C2 1.392(4) .
N3 C8 1.362(3) .
N3 C16 1.423(3) .
N4 C8 1.366(3) .
N4 C9 1.401(3) .
N5 C5 1.470(4) .
N6 C12 1.460(4) .
C2 C3 1.387(4) .
C2 C7 1.400(5) .
C3 C4 1.386(5) .
C4 C5 1.356(5) .
C5 C6 1.377(5) .
C6 C7 1.386(5) .
C9 C10 1.400(4) .
C9 C14 1.397(4) .
C10 C11 1.385(4) .
C11 C12 1.382(4) .
C12 C13 1.387(4) .
C13 C14 1.379(4) .
C15 C16 1.391(4) .
C15 C20 1.403(4) .
C16 C17 1.400(4) .
C17 C18 1.383(4) .
C18 C19 1.404(4) .
C19 C20 1.378(4) .
C21 C22 1.507(4) .
C23 C24 1.497(5) .
C25 C26 1.494(5) .
C27 C28 1.492(5) .
C29 C30 1.501(4) .

loop_
_geom_torsion_atom_site_label_1
_geom_torsion_atom_site_label_2
_geom_torsion_atom_site_label_3
_geom_torsion_atom_site_label_4
_geom_torsion
_geom_torsion_site_symmetry_1
K1 O5 N6 O6 -31.9(6) 2_656
K1 O5 N6 C12 146.7(3) 2_656
K1 O7 C19 C18 -43.6(3) .
K1 O7 C19 C20 135.6(2) .
K1 O7 C21 C22 46.1(3) .
K1 O8 C22 C21 58.1(3) .
K1 O8 C23 C24 -56.6(3) .
K1 O9 C24 C23 -40.3(3) .
K1 O9 C25 C26 -40.9(3) .
K1 O10 C26 C25 -57.0(3) .
K1 O10 C27 C28 55.4(3) .
K1 O11 C28 C27 40.7(3) .
K1 O11 C29 C30 -41.3(3) .
K1 O12 C18 C17 -133.9(2) .
K1 O12 C18 C19 45.0(3) .
K1 O12 C30 C29 -55.3(3) .
O3 N5 C5 C4 10.1(5) .
O3 N5 C5 C6 -169.2(3) .
O4 N5 C5 C4 -170.3(3) .
O4 N5 C5 C6 10.3(5) .
O5 N6 C12 C11 -0.3(4) .
O5 N6 C12 C13 179.8(3) .
O6 N6 C12 C11 178.4(3) .
O6 N6 C12 C13 -1.5(4) .
O7 C19 C20 C15 -178.4(3) .
O7 C21 C22 O8 -70.4(3) .
O8 C23 C24 O9 66.4(3) .
O9 C25 C26 O10 68.2(4) .
O10 C27 C28 O11 -65.2(3) .
O11 C29 C30 O12 63.4(3) .
O12 C18 C19 O7 -0.1(4) .
O12 C18 C19 C20 -179.4(2) .
N1 C15 C16 N3 -4.2(4) .
N1 C15 C16 C17 179.6(2) .
N1 C15 C20 C19 179.3(3) .
N2 C2 C3 C4 177.5(3) .
N2 C2 C7 C6 -179.8(3) .
N3 C16 C17 C18 -174.9(2) .
N4 C9 C10 C11 178.9(2) .
N4 C9 C14 C13 -179.3(3) .
N5 C5 C6 C7 177.4(3) .
N6 C12 C13 C14 177.3(3) .
C1 N1 C15 C16 173.9(3) .
C1 N1 C15 C20 -5.7(4) .
C1 N2 C2 C3 -22.6(5) .
C1 N2 C2 C7 157.1(3) .
C2 N2 C1 O1 10.3(5) .
C2 N2 C1 N1 -170.4(3) .
C2 C3 C4 C5 2.4(6) .
C3 C2 C7 C6 -0.1(5) .
C3 C4 C5 N5 -179.7(3) .
C3 C4 C5 C6 -0.3(6) .
C4 C5 C6 C7 -1.9(5) .
C5 C6 C7 C2 2.1(5) .
C7 C2 C3 C4 -2.1(5) .
C8 N3 C16 C15 116.1(3) .
C8 N3 C16 C17 -67.7(4) .
C8 N4 C9 C10 -31.3(4) .
C8 N4 C9 C14 151.0(3) .
C9 N4 C8 O2 -10.5(4) .
C9 N4 C8 N3 170.8(2) .
C9 C10 C11 C12 1.0(4) .
C10 C9 C14 C13 2.9(4) .
C10 C11 C12 N6 -177.8(2) .
C10 C11 C12 C13 2.1(4) .
C11 C12 C13 C14 -2.6(5) .
C12 C13 C14 C9 0.1(5) .
C14 C9 C10 C11 -3.4(4) .
C15 N1 C1 O1 -5.6(5) .
C15 N1 C1 N2 175.1(3) .
C15 C16 C17 C18 1.3(4) .
C16 N3 C8 O2 -4.7(4) .
C16 N3 C8 N4 174.1(2) .
C16 C15 C20 C19 -0.3(4) .
C16 C17 C18 O12 178.2(2) .
C16 C17 C18 C19 -0.7(4) .
C17 C18 C19 O7 178.9(2) .
C17 C18 C19 C20 -0.4(4) .
C18 O12 C30 C29 170.7(2) .
C18 C19 C20 C15 0.9(4) .
C19 O7 C21 C22 179.0(2) .
C20 C15 C16 N3 175.4(2) .
C20 C15 C16 C17 -0.8(4) .
C21 O7 C19 C18 -177.9(3) .
C21 O7 C19 C20 1.4(4) .
C22 O8 C23 C24 176.4(3) .
C23 O8 C22 C21 -175.7(2) .
C24 O9 C25 C26 -172.8(3) .
C25 O9 C24 C23 90.5(3) .
C26 O10 C27 C28 179.3(3) .
C27 O10 C26 C25 177.6(3) .
C28 O11 C29 C30 -176.7(3) .
C29 O11 C28 C27 177.8(3) .
C30 O12 C18 C17 0.8(4) .
C30 O12 C18 C19 179.8(3) .
